data_4036761
loop_
_publ_author_name
'Masnyk, Marek'
'Butkiewicz, Aleksandra'
'G\'orecki, Marcin'
'Luboradzki, Roman'
'Bannwarth, Christoph'
'Grimme, Stefan'
'Frelek, Jadwiga'

_publ_section_title
;
 Synthesis and Comprehensive Structural and Chiroptical Characterization
 of Enones Derived from (-)-\a-Santonin by Experiment and Theory.
;
_journal_issue 11
_journal_name_full 'The Journal of organic chemistry'
_journal_page_first 4588
_journal_page_last 4600
_journal_paper_doi 10.1021/acs.joc.6b00416
_journal_volume 81
_journal_year 2016
_chemical_absolute_configuration syn
_chemical_formula_moiety 'C22 H34 O5'
_chemical_formula_sum 'C22 H34 O5'
_chemical_formula_weight 378.49
_space_group_IT_number 19
_space_group_name_Hall 'P 2ac 2ab'
_space_group_name_H-M_alt 'P 21 21 21'
_symmetry_cell_setting orthorhombic
_symmetry_space_group_name_H-M 'P 21 21 21'
_atom_sites_solution_hydrogens geom
_atom_sites_solution_primary direct
_atom_sites_solution_secondary difmap
_audit_creation_method SHELXL-97
_cell_angle_alpha 90.00
_cell_angle_beta 90.00
_cell_angle_gamma 90.00
_cell_formula_units_Z 4
_cell_length_a 5.8785(2)
_cell_length_b 14.9793(4)
_cell_length_c 24.3269(8)
_cell_measurement_reflns_used 3744
_cell_measurement_temperature 296(2)
_cell_measurement_theta_max 58.30
_cell_measurement_theta_min 3.63
_cell_volume 2142.13(12)
_computing_cell_refinement 'Bruker SAINT'
_computing_data_collection 'Bruker APEX2'
_computing_data_reduction 'Bruker SAINT'
_computing_molecular_graphics 'Bruker SHELXTL'
_computing_publication_material 'Bruker SHELXTL'
_computing_structure_refinement 'SHELXL-97 (Sheldrick, 2008)'
_computing_structure_solution 'SHELXS-97 (Sheldrick, 2008)'
_diffrn_ambient_temperature 296(2)
_diffrn_measured_fraction_theta_full 0.994
_diffrn_measured_fraction_theta_max 0.994
_diffrn_measurement_device_type 'Bruker APEX-II CCD'
_diffrn_measurement_method '\f and \w scans'
_diffrn_radiation_monochromator graphite
_diffrn_radiation_source 'fine-focus sealed tube'
_diffrn_radiation_type CuK\a
_diffrn_radiation_wavelength 1.54178
_diffrn_reflns_av_R_equivalents 0.0439
_diffrn_reflns_av_sigmaI/netI 0.0393
_diffrn_reflns_limit_h_max 6
_diffrn_reflns_limit_h_min -6
_diffrn_reflns_limit_k_max 11
_diffrn_reflns_limit_k_min -17
_diffrn_reflns_limit_l_max 28
_diffrn_reflns_limit_l_min -28
_diffrn_reflns_number 13489
_diffrn_reflns_theta_full 66.59
_diffrn_reflns_theta_max 66.59
_diffrn_reflns_theta_min 3.63
_exptl_absorpt_coefficient_mu 0.657
_exptl_absorpt_correction_T_max 0.9493
_exptl_absorpt_correction_T_min 0.7563
_exptl_absorpt_correction_type numerical
_exptl_absorpt_process_details sadabs
_exptl_crystal_colour colourless
_exptl_crystal_density_diffrn 1.174
_exptl_crystal_density_method 'not measured'
_exptl_crystal_description plate
_exptl_crystal_F_000 824
_exptl_crystal_size_max 0.45
_exptl_crystal_size_mid 0.12
_exptl_crystal_size_min 0.08
_refine_diff_density_max 0.170
_refine_diff_density_min -0.175
_refine_diff_density_rms 0.046
_refine_ls_abs_structure_details 'Flack H D (1983), Acta Cryst. A39, 876-881'
_refine_ls_abs_structure_Flack 0.2(3)
_refine_ls_extinction_coef 0.0019(4)
_refine_ls_extinction_expression Fc^*^=kFc[1+0.001xFc^2^\l^3^/sin(2\q)]^-1/4^
_refine_ls_extinction_method SHELXL
_refine_ls_goodness_of_fit_ref 1.046
_refine_ls_hydrogen_treatment constr
_refine_ls_matrix_type full
_refine_ls_number_parameters 251
_refine_ls_number_reflns 3702
_refine_ls_number_restraints 0
_refine_ls_restrained_S_all 1.046
_refine_ls_R_factor_all 0.0532
_refine_ls_R_factor_gt 0.0436
_refine_ls_shift/su_max 0.000
_refine_ls_shift/su_mean 0.000
_refine_ls_structure_factor_coef Fsqd
_refine_ls_weighting_details 'calc w=1/[\s^2^(Fo^2^)+(0.0723P)^2^+0.0569P] where P=(Fo^2^+2Fc^2^)/3'
_refine_ls_weighting_scheme calc
_refine_ls_wR_factor_gt 0.1147
_refine_ls_wR_factor_ref 0.1223
_reflns_number_gt 3062
_reflns_number_total 3702
_reflns_threshold_expression >2sigma(I)
_cod_data_source_file jo6b00416_si_001.cif
_cod_data_source_block snt_6_0m
_cod_depositor_comments
;
The following automatic conversions were performed:

data item '_symmetry_cell_setting' value 'Orthorhombic' was changed
to 'orthorhombic' in accordance with the
/home/saulius/struct/COD-crude-data/automatic-downloads/DataCite-retrospective/ACS/depositions/lib/dictionaries/cif_core.dic
dictionary named 'cif_core.dic' version 2.4.2 last updated on
2011-04-26.

Automatic conversion script
Id: cif_fix_values 6909 2019-04-08 15:41:33Z antanas 
;
_cod_original_cell_volume 2142.12(12)
_cod_original_sg_symbol_H-M P2(1)2(1)2(1)
_cod_database_code 4036761

loop_
_symmetry_equiv_pos_as_xyz
'x, y, z'
'x+1/2, -y+1/2, -z'
'-x, y+1/2, -z+1/2'
'-x+1/2, -y, z+1/2'

loop_
_atom_site_label
_atom_site_type_symbol
_atom_site_fract_x
_atom_site_fract_y
_atom_site_fract_z
_atom_site_U_iso_or_equiv
_atom_site_adp_type
_atom_site_occupancy
_atom_site_symmetry_multiplicity
_atom_site_calc_flag
_atom_site_refinement_flags
O1 O 1.0132(3) 0.79362(10) 0.10509(9) 0.0819(6) Uani 1 1 d .
O2 O 1.3708(3) 0.83093(13) 0.11941(12) 0.1019(8) Uani 1 1 d .
O3 O 0.4938(3) 0.54348(10) 0.12800(8) 0.0759(5) Uani 1 1 d .
O4 O 0.3497(3) 0.23544(12) 0.19011(7) 0.0741(5) Uani 1 1 d .
O5 O 0.7074(4) 0.24291(13) 0.22483(7) 0.0830(6) Uani 1 1 d .
C1 C 0.6699(4) 0.50276(13) 0.12077(8) 0.0496(5) Uani 1 1 d .
C2 C 0.8879(4) 0.54997(13) 0.10519(8) 0.0505(5) Uani 1 1 d .
H2 H 0.9878 0.5452 0.1373 0.061 Uiso 1 1 calc R
C3 C 1.0096(4) 0.49988(15) 0.05857(10) 0.0620(6) Uani 1 1 d .
H3A H 0.9225 0.5057 0.0249 0.074 Uiso 1 1 calc R
H3B H 1.1583 0.5262 0.0525 0.074 Uiso 1 1 calc R
C4 C 1.0366(4) 0.40191(15) 0.07274(10) 0.0594(5) Uani 1 1 d .
H4A H 1.1320 0.3969 0.1051 0.071 Uiso 1 1 calc R
H4B H 1.1146 0.3723 0.0427 0.071 Uiso 1 1 calc R
C5 C 0.8124(3) 0.35332(13) 0.08365(8) 0.0465(4) Uani 1 1 d .
C6 C 0.6799(3) 0.40313(12) 0.12804(7) 0.0447(4) Uani 1 1 d .
C7 C 0.5792(4) 0.36464(14) 0.17086(8) 0.0529(5) Uani 1 1 d .
C8 C 0.5763(4) 0.26416(15) 0.17816(8) 0.0567(5) Uani 1 1 d .
C9 C 0.6564(5) 0.21414(14) 0.12772(10) 0.0671(6) Uani 1 1 d .
H9A H 0.6930 0.1531 0.1377 0.080 Uiso 1 1 calc R
H9B H 0.5352 0.2126 0.1007 0.080 Uiso 1 1 calc R
C10 C 0.8632(4) 0.25828(15) 0.10309(10) 0.0635(6) Uani 1 1 d .
H10A H 0.9163 0.2231 0.0722 0.076 Uiso 1 1 calc R
H10B H 0.9838 0.2600 0.1303 0.076 Uiso 1 1 calc R
C11 C 0.8507(4) 0.65054(13) 0.09586(9) 0.0545(5) Uani 1 1 d .
H11 H 0.7521 0.6720 0.1256 0.065 Uiso 1 1 calc R
C12 C 1.0739(5) 0.70002(15) 0.10056(13) 0.0753(7) Uani 1 1 d .
H12A H 1.1573 0.6806 0.1328 0.090 Uiso 1 1 calc R
H12B H 1.1673 0.6898 0.0683 0.090 Uiso 1 1 calc R
C13 C 1.1766(4) 0.85208(15) 0.11565(10) 0.0596(5) Uani 1 1 d .
C14 C 1.0815(4) 0.94500(14) 0.12265(9) 0.0605(6) Uani 1 1 d .
C15 C 0.9131(5) 0.96619(17) 0.07640(12) 0.0774(7) Uani 1 1 d .
H15A H 0.9893 0.9623 0.0416 0.116 Uiso 1 1 calc R
H15B H 0.8544 1.0255 0.0813 0.116 Uiso 1 1 calc R
H15C H 0.7899 0.9241 0.0774 0.116 Uiso 1 1 calc R
C16 C 1.2775(5) 1.01168(18) 0.12179(14) 0.0876(9) Uani 1 1 d .
H16A H 1.3805 0.9987 0.1513 0.131 Uiso 1 1 calc R
H16B H 1.2188 1.0711 0.1261 0.131 Uiso 1 1 calc R
H16C H 1.3567 1.0073 0.0874 0.131 Uiso 1 1 calc R
C17 C 0.9574(6) 0.9478(2) 0.17732(13) 0.0986(10) Uani 1 1 d .
H17A H 0.8289 0.9083 0.1761 0.148 Uiso 1 1 calc R
H17B H 0.9063 1.0076 0.1844 0.148 Uiso 1 1 calc R
H17C H 1.0587 0.9292 0.2061 0.148 Uiso 1 1 calc R
C18 C 0.7345(5) 0.67295(17) 0.04224(11) 0.0739(7) Uani 1 1 d .
H18A H 0.6995 0.7355 0.0414 0.111 Uiso 1 1 calc R
H18B H 0.5965 0.6391 0.0391 0.111 Uiso 1 1 calc R
H18C H 0.8337 0.6585 0.0122 0.111 Uiso 1 1 calc R
C19 C 0.6703(4) 0.35127(16) 0.03113(8) 0.0615(6) Uani 1 1 d .
H19A H 0.5371 0.3154 0.0370 0.092 Uiso 1 1 calc R
H19B H 0.7588 0.3262 0.0018 0.092 Uiso 1 1 calc R
H19C H 0.6256 0.4109 0.0216 0.092 Uiso 1 1 calc R
C20 C 0.4591(6) 0.41393(18) 0.21667(10) 0.0831(9) Uani 1 1 d .
H20A H 0.5101 0.4748 0.2175 0.125 Uiso 1 1 calc R
H20B H 0.4929 0.3858 0.2512 0.125 Uiso 1 1 calc R
H20C H 0.2979 0.4125 0.2104 0.125 Uiso 1 1 calc R
C21 C 0.3400(7) 0.1959(2) 0.24232(12) 0.0983(11) Uani 1 1 d .
H21A H 0.2534 0.1408 0.2414 0.118 Uiso 1 1 calc R
H21B H 0.2723 0.2360 0.2690 0.118 Uiso 1 1 calc R
C22 C 0.5779(8) 0.1788(2) 0.25513(14) 0.1127(13) Uani 1 1 d .
H22A H 0.6049 0.1855 0.2943 0.135 Uiso 1 1 calc R
H22B H 0.6198 0.1187 0.2444 0.135 Uiso 1 1 calc R

loop_
_atom_site_aniso_label
_atom_site_aniso_U_11
_atom_site_aniso_U_22
_atom_site_aniso_U_33
_atom_site_aniso_U_23
_atom_site_aniso_U_13
_atom_site_aniso_U_12
O1 0.0610(10) 0.0358(8) 0.1488(16) -0.0014(9) -0.0134(11) -0.0068(7)
O2 0.0592(11) 0.0584(11) 0.188(2) -0.0184(12) -0.0109(13) -0.0049(9)
O3 0.0636(10) 0.0422(8) 0.1217(14) 0.0036(9) 0.0284(10) 0.0072(8)
O4 0.0791(11) 0.0653(10) 0.0779(10) 0.0104(8) 0.0072(9) -0.0167(9)
O5 0.1011(14) 0.0731(12) 0.0748(10) 0.0227(9) -0.0198(10) -0.0107(11)
C1 0.0532(11) 0.0379(10) 0.0575(10) -0.0035(8) 0.0061(9) 0.0003(9)
C2 0.0538(11) 0.0375(10) 0.0604(10) 0.0009(8) -0.0038(9) -0.0034(9)
C3 0.0561(12) 0.0515(12) 0.0785(13) 0.0001(10) 0.0136(11) -0.0081(11)
C4 0.0492(12) 0.0495(12) 0.0794(13) -0.0063(10) 0.0113(10) 0.0006(10)
C5 0.0476(10) 0.0376(10) 0.0545(10) -0.0033(8) 0.0038(8) 0.0025(9)
C6 0.0490(10) 0.0349(9) 0.0503(9) -0.0033(8) -0.0007(9) 0.0015(8)
C7 0.0651(13) 0.0414(11) 0.0521(10) -0.0045(8) 0.0031(10) -0.0028(10)
C8 0.0682(14) 0.0466(12) 0.0554(10) 0.0073(9) -0.0004(10) -0.0040(10)
C9 0.0932(18) 0.0349(11) 0.0731(13) -0.0001(9) 0.0101(14) -0.0010(11)
C10 0.0746(15) 0.0411(11) 0.0749(13) -0.0012(10) 0.0095(12) 0.0121(11)
C11 0.0577(12) 0.0375(11) 0.0682(11) 0.0027(9) -0.0077(10) -0.0050(9)
C12 0.0664(15) 0.0347(11) 0.125(2) 0.0051(12) -0.0184(15) -0.0054(10)
C13 0.0562(13) 0.0429(11) 0.0797(13) -0.0001(10) -0.0014(11) -0.0090(10)
C14 0.0651(13) 0.0405(11) 0.0758(13) -0.0040(10) 0.0137(11) -0.0084(10)
C15 0.0846(17) 0.0504(14) 0.0971(17) 0.0027(12) 0.0059(15) 0.0053(13)
C16 0.0821(18) 0.0510(15) 0.130(2) -0.0091(15) 0.0109(19) -0.0174(13)
C17 0.115(3) 0.090(2) 0.0904(18) -0.0023(16) 0.0340(18) 0.003(2)
C18 0.0866(18) 0.0551(14) 0.0801(15) 0.0110(11) -0.0162(14) -0.0001(13)
C19 0.0680(13) 0.0620(13) 0.0545(11) -0.0091(9) 0.0008(10) 0.0001(12)
C20 0.121(2) 0.0588(15) 0.0696(14) -0.0068(11) 0.0359(15) -0.0013(15)
C21 0.123(3) 0.093(2) 0.0787(17) 0.0193(15) 0.0176(19) -0.030(2)
C22 0.161(4) 0.093(2) 0.0842(18) 0.0461(17) -0.012(2) -0.020(2)

loop_
_atom_type_symbol
_atom_type_description
_atom_type_scat_dispersion_real
_atom_type_scat_dispersion_imag
_atom_type_scat_source
C C 0.0181 0.0091 'International Tables Vol C Tables 4.2.6.8 and 6.1.1.4'
H H 0.0000 0.0000 'International Tables Vol C Tables 4.2.6.8 and 6.1.1.4'
O O 0.0492 0.0322 'International Tables Vol C Tables 4.2.6.8 and 6.1.1.4'

loop_
_geom_angle_atom_site_label_1
_geom_angle_atom_site_label_2
_geom_angle_atom_site_label_3
_geom_angle
C13 O1 C12 118.4(2)
C21 O4 C8 110.4(2)
C8 O5 C22 106.0(2)
O3 C1 C6 120.97(19)
O3 C1 C2 121.59(17)
C6 C1 C2 117.43(18)
C1 C2 C3 110.57(17)
C1 C2 C11 111.98(18)
C3 C2 C11 115.81(18)
C1 C2 H2 105.9
C3 C2 H2 105.9
C11 C2 H2 105.9
C4 C3 C2 110.71(18)
C4 C3 H3A 109.5
C2 C3 H3A 109.5
C4 C3 H3B 109.5
C2 C3 H3B 109.5
H3A C3 H3B 108.1
C3 C4 C5 114.22(19)
C3 C4 H4A 108.7
C5 C4 H4A 108.7
C3 C4 H4B 108.7
C5 C4 H4B 108.7
H4A C4 H4B 107.6
C6 C5 C19 108.83(16)
C6 C5 C4 109.27(16)
C19 C5 C4 109.63(17)
C6 C5 C10 109.64(16)
C19 C5 C10 110.30(18)
C4 C5 C10 109.17(17)
C7 C6 C1 120.34(18)
C7 C6 C5 124.71(17)
C1 C6 C5 114.95(16)
C6 C7 C20 125.0(2)
C6 C7 C8 121.83(18)
C20 C7 C8 113.16(18)
O5 C8 O4 106.13(17)
O5 C8 C9 111.8(2)
O4 C8 C9 107.80(19)
O5 C8 C7 108.22(18)
O4 C8 C7 109.47(19)
C9 C8 C7 113.16(17)
C10 C9 C8 110.86(19)
C10 C9 H9A 109.5
C8 C9 H9A 109.5
C10 C9 H9B 109.5
C8 C9 H9B 109.5
H9A C9 H9B 108.1
C9 C10 C5 111.92(19)
C9 C10 H10A 109.2
C5 C10 H10A 109.2
C9 C10 H10B 109.2
C5 C10 H10B 109.2
H10A C10 H10B 107.9
C18 C11 C12 110.4(2)
C18 C11 C2 114.16(18)
C12 C11 C2 110.20(18)
C18 C11 H11 107.2
C12 C11 H11 107.2
C2 C11 H11 107.2
O1 C12 C11 105.4(2)
O1 C12 H12A 110.7
C11 C12 H12A 110.7
O1 C12 H12B 110.7
C11 C12 H12B 110.7
H12A C12 H12B 108.8
O2 C13 O1 122.4(2)
O2 C13 C14 126.4(2)
O1 C13 C14 111.27(19)
C13 C14 C17 107.6(2)
C13 C14 C16 108.8(2)
C17 C14 C16 110.9(2)
C13 C14 C15 110.34(19)
C17 C14 C15 109.1(2)
C16 C14 C15 110.0(2)
C14 C15 H15A 109.5
C14 C15 H15B 109.5
H15A C15 H15B 109.5
C14 C15 H15C 109.5
H15A C15 H15C 109.5
H15B C15 H15C 109.5
C14 C16 H16A 109.5
C14 C16 H16B 109.5
H16A C16 H16B 109.5
C14 C16 H16C 109.5
H16A C16 H16C 109.5
H16B C16 H16C 109.5
C14 C17 H17A 109.5
C14 C17 H17B 109.5
H17A C17 H17B 109.5
C14 C17 H17C 109.5
H17A C17 H17C 109.5
H17B C17 H17C 109.5
C11 C18 H18A 109.5
C11 C18 H18B 109.5
H18A C18 H18B 109.5
C11 C18 H18C 109.5
H18A C18 H18C 109.5
H18B C18 H18C 109.5
C5 C19 H19A 109.5
C5 C19 H19B 109.5
H19A C19 H19B 109.5
C5 C19 H19C 109.5
H19A C19 H19C 109.5
H19B C19 H19C 109.5
C7 C20 H20A 109.5
C7 C20 H20B 109.5
H20A C20 H20B 109.5
C7 C20 H20C 109.5
H20A C20 H20C 109.5
H20B C20 H20C 109.5
O4 C21 C22 103.2(2)
O4 C21 H21A 111.1
C22 C21 H21A 111.1
O4 C21 H21B 111.1
C22 C21 H21B 111.1
H21A C21 H21B 109.1
O5 C22 C21 106.4(2)
O5 C22 H22A 110.4
C21 C22 H22A 110.4
O5 C22 H22B 110.4
C21 C22 H22B 110.4
H22A C22 H22B 108.6

loop_
_geom_bond_atom_site_label_1
_geom_bond_atom_site_label_2
_geom_bond_distance
O1 C13 1.325(3)
O1 C12 1.451(3)
O2 C13 1.188(3)
O3 C1 1.214(3)
O4 C21 1.403(3)
O4 C8 1.430(3)
O5 C8 1.409(3)
O5 C22 1.430(4)
C1 C6 1.504(3)
C1 C2 1.512(3)
C2 C3 1.537(3)
C2 C11 1.539(3)
C2 H2 0.9800
C3 C4 1.516(3)
C3 H3A 0.9700
C3 H3B 0.9700
C4 C5 1.529(3)
C4 H4A 0.9700
C4 H4B 0.9700
C5 C6 1.526(3)
C5 C19 1.527(3)
C5 C10 1.530(3)
C6 C7 1.330(3)
C7 C20 1.512(3)
C7 C8 1.516(3)
C8 C9 1.513(3)
C9 C10 1.508(4)
C9 H9A 0.9700
C9 H9B 0.9700
C10 H10A 0.9700
C10 H10B 0.9700
C11 C18 1.510(3)
C11 C12 1.512(3)
C11 H11 0.9800
C12 H12A 0.9700
C12 H12B 0.9700
C13 C14 1.510(3)
C14 C17 1.517(3)
C14 C16 1.525(3)
C14 C15 1.532(4)
C15 H15A 0.9600
C15 H15B 0.9600
C15 H15C 0.9600
C16 H16A 0.9600
C16 H16B 0.9600
C16 H16C 0.9600
C17 H17A 0.9600
C17 H17B 0.9600
C17 H17C 0.9600
C18 H18A 0.9600
C18 H18B 0.9600
C18 H18C 0.9600
C19 H19A 0.9600
C19 H19B 0.9600
C19 H19C 0.9600
C20 H20A 0.9600
C20 H20B 0.9600
C20 H20C 0.9600
C21 C22 1.455(5)
C21 H21A 0.9700
C21 H21B 0.9700
C22 H22A 0.9700
C22 H22B 0.9700

loop_
_geom_torsion_atom_site_label_1
_geom_torsion_atom_site_label_2
_geom_torsion_atom_site_label_3
_geom_torsion_atom_site_label_4
_geom_torsion
O3 C1 C2 C3 -135.1(2)
C6 C1 C2 C3 46.0(2)
O3 C1 C2 C11 -4.4(3)
C6 C1 C2 C11 176.72(17)
C1 C2 C3 C4 -51.5(3)
C11 C2 C3 C4 179.80(19)
C2 C3 C4 C5 58.8(3)
C3 C4 C5 C6 -54.4(2)
C3 C4 C5 C19 64.8(2)
C3 C4 C5 C10 -174.29(19)
O3 C1 C6 C7 -43.7(3)
C2 C1 C6 C7 135.2(2)
O3 C1 C6 C5 136.7(2)
C2 C1 C6 C5 -44.4(2)
C19 C5 C6 C7 106.4(2)
C4 C5 C6 C7 -133.9(2)
C10 C5 C6 C7 -14.3(3)
C19 C5 C6 C1 -74.0(2)
C4 C5 C6 C1 45.6(2)
C10 C5 C6 C1 165.24(19)
C1 C6 C7 C20 -3.2(4)
C5 C6 C7 C20 176.4(2)
C1 C6 C7 C8 177.1(2)
C5 C6 C7 C8 -3.4(3)
C22 O5 C8 O4 17.7(3)
C22 O5 C8 C9 -99.6(3)
C22 O5 C8 C7 135.1(3)
C21 O4 C8 O5 -1.1(3)
C21 O4 C8 C9 118.9(2)
C21 O4 C8 C7 -117.6(2)
C6 C7 C8 O5 113.5(2)
C20 C7 C8 O5 -66.3(3)
C6 C7 C8 O4 -131.3(2)
C20 C7 C8 O4 48.9(3)
C6 C7 C8 C9 -11.0(3)
C20 C7 C8 C9 169.2(2)
O5 C8 C9 C10 -79.8(2)
O4 C8 C9 C10 163.94(19)
C7 C8 C9 C10 42.7(3)
C8 C9 C10 C5 -62.2(3)
C6 C5 C10 C9 46.3(2)
C19 C5 C10 C9 -73.5(2)
C4 C5 C10 C9 165.96(19)
C1 C2 C11 C18 -75.2(3)
C3 C2 C11 C18 52.8(3)
C1 C2 C11 C12 159.9(2)
C3 C2 C11 C12 -72.1(3)
C13 O1 C12 C11 173.0(2)
C18 C11 C12 O1 67.0(3)
C2 C11 C12 O1 -166.0(2)
C12 O1 C13 O2 2.9(4)
C12 O1 C13 C14 -176.3(2)
O2 C13 C14 C17 -106.8(3)
O1 C13 C14 C17 72.3(3)
O2 C13 C14 C16 13.4(4)
O1 C13 C14 C16 -167.5(2)
O2 C13 C14 C15 134.2(3)
O1 C13 C14 C15 -46.6(3)
C8 O4 C21 C22 -15.5(4)
C8 O5 C22 C21 -27.7(4)
O4 C21 C22 O5 26.3(4)
